data_1553194
loop_
_publ_author_name
'Xie, Xiaoke'
'Huynh, Han Vinh'

_publ_section_title
;
 Cyclometallated ruthenium(ii) complexes with ditopic thienyl--NHC
 ligands: syntheses and alkyne annulations
;
_journal_issue 12
_journal_name_full 'Organic Chemistry Frontiers'
_journal_page_first 1598
_journal_paper_doi 10.1039/C5QO00292C
_journal_volume 2
_journal_year 2015
_chemical_formula_sum 'C28 H27 Cl N2 Ru S'
_chemical_formula_weight 560.09
_space_group_crystal_system monoclinic
_space_group_IT_number 14
_space_group_name_Hall '-P 2yn'
_space_group_name_H-M_alt 'P 1 21/n 1'
_atom_sites_solution_hydrogens geom
_audit_creation_method SHELXL-2013
_audit_update_record
;
2015-09-16 deposited with the CCDC.
2015-10-10 downloaded from the CCDC.
;
_cell_angle_alpha 90
_cell_angle_beta 108.464(6)
_cell_angle_gamma 90
_cell_formula_units_Z 4
_cell_length_a 14.301(4)
_cell_length_b 11.104(3)
_cell_length_c 15.932(5)
_cell_measurement_reflns_used 980
_cell_measurement_temperature 100(2)
_cell_measurement_theta_max 27.45
_cell_measurement_theta_min 3.34
_cell_volume 2399.7(12)
_computing_cell_refinement 'Bruker SAINT'
_computing_data_collection 'Bruker APEX2'
_computing_data_reduction 'Bruker SAINT'
_computing_molecular_graphics 'Bruker SHELXTL'
_computing_publication_material 'Bruker SHELXTL'
_computing_structure_refinement 'SHELXL-2013 (Sheldrick, 2013)'
_computing_structure_solution 'SHELXS-97 (Sheldrick 2008)'
_diffrn_ambient_temperature 100(2)
_diffrn_measured_fraction_theta_full 1.000
_diffrn_measured_fraction_theta_max 0.998
_diffrn_measurement_device_type 'Bruker APEX-II CCD'
_diffrn_measurement_method '\f and \w scans'
_diffrn_radiation_type MoK\a
_diffrn_radiation_wavelength 0.71073
_diffrn_reflns_av_R_equivalents 0.0249
_diffrn_reflns_av_unetI/netI 0.0276
_diffrn_reflns_Laue_measured_fraction_full 1.000
_diffrn_reflns_Laue_measured_fraction_max 0.998
_diffrn_reflns_limit_h_max 18
_diffrn_reflns_limit_h_min -17
_diffrn_reflns_limit_k_max 8
_diffrn_reflns_limit_k_min -14
_diffrn_reflns_limit_l_max 20
_diffrn_reflns_limit_l_min -20
_diffrn_reflns_number 16633
_diffrn_reflns_point_group_measured_fraction_full 1.000
_diffrn_reflns_point_group_measured_fraction_max 0.998
_diffrn_reflns_theta_full 25.242
_diffrn_reflns_theta_max 27.500
_diffrn_reflns_theta_min 2.276
_exptl_absorpt_coefficient_mu 0.871
_exptl_absorpt_correction_T_max 0.7456
_exptl_absorpt_correction_T_min 0.6453
_exptl_absorpt_correction_type multi-scan
_exptl_absorpt_process_details 'Sadabs, (Sheldrick 2012)'
_exptl_crystal_colour ORANGE
_exptl_crystal_density_diffrn 1.550
_exptl_crystal_density_meas ?
_exptl_crystal_density_method 'Not Measured'
_exptl_crystal_description BLOCK
_exptl_crystal_F_000 1144
_exptl_crystal_recrystallization_method 'Re-crystallisation from solvent: '
_exptl_crystal_size_max 0.440
_exptl_crystal_size_mid 0.260
_exptl_crystal_size_min 0.240
_refine_diff_density_max 0.799
_refine_diff_density_min -0.617
_refine_diff_density_rms 0.077
_refine_ls_extinction_method none
_refine_ls_goodness_of_fit_ref 1.064
_refine_ls_hydrogen_treatment constr
_refine_ls_matrix_type full
_refine_ls_number_parameters 301
_refine_ls_number_reflns 5502
_refine_ls_number_restraints 0
_refine_ls_restrained_S_all 1.064
_refine_ls_R_factor_all 0.0290
_refine_ls_R_factor_gt 0.0271
_refine_ls_shift/su_max 0.000
_refine_ls_shift/su_mean 0.000
_refine_ls_structure_factor_coef Fsqd
_refine_ls_weighting_details 'w=1/[\s^2^(Fo^2^)+(0.0251P)^2^+2.6179P] where P=(Fo^2^+2Fc^2^)/3'
_refine_ls_weighting_scheme calc
_refine_ls_wR_factor_gt 0.0641
_refine_ls_wR_factor_ref 0.0651
_reflns_Friedel_coverage 0.000
_reflns_number_gt 5223
_reflns_number_total 5502
_reflns_threshold_expression 'I > 2\s(I)'
_cod_data_source_file c5qo00292c2.cif
_cod_data_source_block E321
_cod_depositor_comments
;
The following automatic conversions were performed:

data item '_exptl_absorpt_correction_type' value 'Multi-scan' was
changed to 'multi-scan' in accordance with the
/home/saulius/struct/COD-crude-data/automatic-downloads/DataCite-retrospective/RSC/depositions/lib/dictionaries/cif_core.dic
dictionary named 'cif_core.dic' version 2.4.2 last updated on
2011-04-26.

data item '_exptl_crystal_density_meas' value 'Not Measured' was
changed to '?' -- the value is perceived as not measured.

Automatic conversion script
Id: cif_fix_values 6909 2019-04-08 15:41:33Z antanas 
;
_cod_original_sg_symbol_H-M 'P 21/n'
_cod_database_code 1553194
_shelx_space_group_comment
; 
The symmetry employed for this shelxl refinement is uniquely defined 
by the following loop, which should always be used as a source of 
symmetry information in preference to the above space-group names. 
They are only intended as comments. 
;
_shelx_estimated_absorpt_t_min 0.700
_shelx_estimated_absorpt_t_max 0.818
_shelxl_version_number 2013-4

loop_
_space_group_symop_operation_xyz
'x, y, z'
'-x+1/2, y+1/2, -z+1/2'
'-x, -y, -z'
'x-1/2, -y-1/2, z-1/2'

loop_
_atom_site_label
_atom_site_type_symbol
_atom_site_fract_x
_atom_site_fract_y
_atom_site_fract_z
_atom_site_U_iso_or_equiv
_atom_site_adp_type
_atom_site_occupancy
_atom_site_site_symmetry_order
_atom_site_calc_flag
_atom_site_refinement_flags_posn
_atom_site_refinement_flags_adp
Ru1 Ru 0.48259(2) 0.21086(2) 0.10689(2) 0.01117(5) Uani 1 1 d . .
Cl1 Cl 0.60654(3) 0.05828(4) 0.16729(3) 0.01590(10) Uani 1 1 d . .
S1 S 0.28375(4) -0.00189(4) 0.22441(4) 0.02035(11) Uani 1 1 d . .
N1 N 0.43021(12) 0.17729(14) 0.26825(10) 0.0142(3) Uani 1 1 d . .
N2 N 0.53570(12) 0.32389(14) 0.29874(10) 0.0131(3) Uani 1 1 d . .
C1 C 0.48709(14) 0.24720(17) 0.23258(12) 0.0135(4) Uani 1 1 d . .
C2 C 0.44183(15) 0.20843(17) 0.35533(13) 0.0156(4) Uani 1 1 d . .
C3 C 0.40381(16) 0.16131(19) 0.41853(14) 0.0208(4) Uani 1 1 d . .
H3 H 0.3588 0.0957 0.4055 0.025 Uiso 1 1 calc R U
C4 C 0.43469(18) 0.2146(2) 0.50156(15) 0.0257(5) Uani 1 1 d . .
H4 H 0.4110 0.1841 0.5468 0.031 Uiso 1 1 calc R U
C5 C 0.49963(17) 0.3120(2) 0.52023(14) 0.0249(5) Uani 1 1 d . .
H5 H 0.5180 0.3472 0.5775 0.030 Uiso 1 1 calc R U
C6 C 0.53817(16) 0.35886(19) 0.45717(13) 0.0201(4) Uani 1 1 d . .
H6 H 0.5825 0.4251 0.4700 0.024 Uiso 1 1 calc R U
C7 C 0.50866(15) 0.30399(17) 0.37462(13) 0.0153(4) Uani 1 1 d . .
C8 C 0.37177(14) 0.09321(17) 0.20873(13) 0.0151(4) Uani 1 1 d . .
C9 C 0.38083(14) 0.09205(17) 0.12605(13) 0.0146(4) Uani 1 1 d . .
C10 C 0.31187(15) 0.00695(17) 0.07272(14) 0.0181(4) Uani 1 1 d . .
H10 H 0.3059 -0.0090 0.0127 0.022 Uiso 1 1 calc R U
C11 C 0.25567(15) -0.04906(19) 0.11591(15) 0.0216(4) Uani 1 1 d . .
H11 H 0.2066 -0.1074 0.0894 0.026 Uiso 1 1 calc R U
C12 C 0.60637(14) 0.41491(17) 0.29231(13) 0.0147(4) Uani 1 1 d . .
H12A H 0.6346 0.3907 0.2456 0.018 Uiso 1 1 calc R U
H12B H 0.6609 0.4178 0.3490 0.018 Uiso 1 1 calc R U
C13 C 0.56234(14) 0.54031(17) 0.27138(12) 0.0138(4) Uani 1 1 d . .
C14 C 0.46225(15) 0.56257(18) 0.25190(13) 0.0169(4) Uani 1 1 d . .
H14 H 0.4184 0.4980 0.2512 0.020 Uiso 1 1 calc R U
C15 C 0.42578(16) 0.67960(19) 0.23339(13) 0.0192(4) Uani 1 1 d . .
H15 H 0.3571 0.6943 0.2198 0.023 Uiso 1 1 calc R U
C16 C 0.48941(17) 0.77451(18) 0.23470(14) 0.0206(4) Uani 1 1 d . .
H16 H 0.4646 0.8541 0.2223 0.025 Uiso 1 1 calc R U
C17 C 0.58953(16) 0.75210(19) 0.25434(14) 0.0214(4) Uani 1 1 d . .
H17 H 0.6333 0.8168 0.2555 0.026 Uiso 1 1 calc R U
C18 C 0.62620(15) 0.63596(18) 0.27238(13) 0.0184(4) Uani 1 1 d . .
H18 H 0.6948 0.6214 0.2854 0.022 Uiso 1 1 calc R U
C19 C 0.57596(15) 0.29050(17) 0.02563(13) 0.0169(4) Uani 1 1 d . .
C20 C 0.50692(16) 0.20335(18) -0.02632(13) 0.0175(4) Uani 1 1 d . .
H20 H 0.5326 0.1274 -0.0447 0.021 Uiso 1 1 calc R U
C21 C 0.40655(15) 0.21378(17) -0.03878(13) 0.0161(4) Uani 1 1 d . .
H21 H 0.3625 0.1448 -0.0663 0.019 Uiso 1 1 calc R U
C22 C 0.36874(15) 0.30581(17) 0.00452(13) 0.0163(4) Uani 1 1 d . .
C23 C 0.43821(15) 0.38991(17) 0.05723(12) 0.0160(4) Uani 1 1 d . .
H23 H 0.4163 0.4481 0.0951 0.019 Uiso 1 1 calc R U
C24 C 0.54014(15) 0.38524(17) 0.06405(13) 0.0166(4) Uani 1 1 d . .
H24 H 0.5880 0.4356 0.1100 0.020 Uiso 1 1 calc R U
C25 C 0.68368(16) 0.27668(19) 0.03788(15) 0.0227(4) Uani 1 1 d . .
H25A H 0.6957 0.2925 -0.0183 0.034 Uiso 1 1 calc R U
H25B H 0.7045 0.1944 0.0574 0.034 Uiso 1 1 calc R U
H25C H 0.7213 0.3340 0.0826 0.034 Uiso 1 1 calc R U
C26 C 0.25973(15) 0.31452(18) -0.00938(14) 0.0190(4) Uani 1 1 d . .
H26 H 0.2323 0.2310 -0.0192 0.023 Uiso 1 1 calc R U
C27 C 0.23590(17) 0.3664(2) 0.06998(17) 0.0323(5) Uani 1 1 d . .
H27A H 0.2706 0.3201 0.1231 0.048 Uiso 1 1 calc R U
H27B H 0.1647 0.3617 0.0596 0.048 Uiso 1 1 calc R U
H27C H 0.2571 0.4507 0.0783 0.048 Uiso 1 1 calc R U
C28 C 0.21082(17) 0.3867(2) -0.09410(17) 0.0335(6) Uani 1 1 d . .
H28A H 0.2381 0.4684 -0.0874 0.050 Uiso 1 1 calc R U
H28B H 0.1396 0.3908 -0.1046 0.050 Uiso 1 1 calc R U
H28C H 0.2236 0.3471 -0.1444 0.050 Uiso 1 1 calc R U

loop_
_atom_site_aniso_label
_atom_site_aniso_U_11
_atom_site_aniso_U_22
_atom_site_aniso_U_33
_atom_site_aniso_U_23
_atom_site_aniso_U_13
_atom_site_aniso_U_12
Ru1 0.01465(8) 0.00882(8) 0.01049(8) -0.00075(5) 0.00463(6) -0.00107(5)
Cl1 0.0169(2) 0.0116(2) 0.0185(2) 0.00107(16) 0.00458(18) 0.00115(16)
S1 0.0198(2) 0.0161(2) 0.0286(3) -0.0001(2) 0.0127(2) -0.00432(18)
N1 0.0192(8) 0.0122(7) 0.0129(8) 0.0002(6) 0.0074(7) -0.0014(6)
N2 0.0172(8) 0.0112(7) 0.0111(7) -0.0013(6) 0.0047(6) -0.0003(6)
C1 0.0151(9) 0.0095(8) 0.0155(9) 0.0003(7) 0.0043(7) 0.0010(7)
C2 0.0189(10) 0.0152(9) 0.0132(9) 0.0000(7) 0.0058(8) 0.0037(7)
C3 0.0261(11) 0.0179(10) 0.0218(10) 0.0031(8) 0.0125(9) 0.0023(8)
C4 0.0335(12) 0.0294(12) 0.0186(10) 0.0063(9) 0.0145(9) 0.0097(9)
C5 0.0334(12) 0.0276(12) 0.0131(10) -0.0021(8) 0.0062(9) 0.0097(9)
C6 0.0250(11) 0.0175(10) 0.0160(9) -0.0029(8) 0.0041(8) 0.0032(8)
C7 0.0193(10) 0.0136(9) 0.0138(9) 0.0012(7) 0.0061(8) 0.0040(7)
C8 0.0161(9) 0.0114(9) 0.0186(9) -0.0001(7) 0.0064(8) -0.0018(7)
C9 0.0148(9) 0.0115(9) 0.0173(9) -0.0003(7) 0.0047(7) -0.0002(7)
C10 0.0193(10) 0.0128(9) 0.0193(10) -0.0014(7) 0.0020(8) 0.0012(7)
C11 0.0186(10) 0.0156(10) 0.0280(11) -0.0031(8) 0.0038(9) -0.0038(7)
C12 0.0142(9) 0.0134(9) 0.0154(9) -0.0006(7) 0.0032(7) -0.0010(7)
C13 0.0187(9) 0.0123(9) 0.0103(8) -0.0015(7) 0.0043(7) -0.0011(7)
C14 0.0182(10) 0.0163(9) 0.0163(9) -0.0010(7) 0.0056(8) -0.0012(7)
C15 0.0212(10) 0.0199(10) 0.0171(10) 0.0016(8) 0.0070(8) 0.0057(8)
C16 0.0320(12) 0.0137(9) 0.0169(10) 0.0027(7) 0.0089(9) 0.0046(8)
C17 0.0291(11) 0.0149(10) 0.0202(10) 0.0014(8) 0.0080(9) -0.0046(8)
C18 0.0191(10) 0.0170(10) 0.0194(10) 0.0000(8) 0.0062(8) -0.0019(7)
C19 0.0215(10) 0.0156(9) 0.0153(9) 0.0039(7) 0.0079(8) -0.0009(7)
C20 0.0256(11) 0.0167(10) 0.0122(9) -0.0001(7) 0.0088(8) 0.0007(7)
C21 0.0222(10) 0.0136(9) 0.0112(9) 0.0004(7) 0.0035(8) -0.0012(7)
C22 0.0206(10) 0.0141(9) 0.0130(9) 0.0021(7) 0.0039(8) 0.0010(7)
C23 0.0241(10) 0.0111(9) 0.0132(9) 0.0016(7) 0.0067(8) -0.0004(7)
C24 0.0236(10) 0.0116(9) 0.0142(9) 0.0038(7) 0.0053(8) -0.0026(7)
C25 0.0224(11) 0.0229(11) 0.0264(11) 0.0004(8) 0.0128(9) -0.0024(8)
C26 0.0181(10) 0.0146(9) 0.0220(10) -0.0007(8) 0.0029(8) 0.0011(7)
C27 0.0223(11) 0.0336(13) 0.0417(14) -0.0147(11) 0.0113(10) 0.0041(9)
C28 0.0231(11) 0.0270(12) 0.0395(14) 0.0126(10) -0.0057(10) -0.0020(9)

loop_
_atom_type_symbol
_atom_type_description
_atom_type_scat_dispersion_real
_atom_type_scat_dispersion_imag
_atom_type_scat_source
C C 0.0033 0.0016 'International Tables Vol C Tables 4.2.6.8 and 6.1.1.4'
H H 0.0000 0.0000 'International Tables Vol C Tables 4.2.6.8 and 6.1.1.4'
N N 0.0061 0.0033 'International Tables Vol C Tables 4.2.6.8 and 6.1.1.4'
S S 0.1246 0.1234 'International Tables Vol C Tables 4.2.6.8 and 6.1.1.4'
Cl Cl 0.1484 0.1585 'International Tables Vol C Tables 4.2.6.8 and 6.1.1.4'
Ru Ru -1.2594 0.8363 'International Tables Vol C Tables 4.2.6.8 and 6.1.1.4'

loop_
_geom_angle_atom_site_label_1
_geom_angle_atom_site_label_2
_geom_angle_atom_site_label_3
_geom_angle
C1 Ru1 C9 77.49(8)
C1 Ru1 C23 95.31(7)
C9 Ru1 C23 120.34(8)
C1 Ru1 C22 115.25(8)
C9 Ru1 C22 91.45(8)
C23 Ru1 C22 38.41(7)
C1 Ru1 C21 151.55(8)
C9 Ru1 C21 91.66(7)
C23 Ru1 C21 67.38(7)
C22 Ru1 C21 37.88(7)
C1 Ru1 C20 166.22(7)
C9 Ru1 C20 116.26(7)
C23 Ru1 C20 78.73(7)
C22 Ru1 C20 67.36(8)
C21 Ru1 C20 36.08(8)
C1 Ru1 C24 102.97(7)
C9 Ru1 C24 157.51(7)
C23 Ru1 C24 37.28(7)
C22 Ru1 C24 67.76(7)
C21 Ru1 C24 77.31(7)
C20 Ru1 C24 64.81(7)
C1 Ru1 C19 129.45(7)
C9 Ru1 C19 152.90(7)
C23 Ru1 C19 66.25(7)
C22 Ru1 C19 79.78(8)
C21 Ru1 C19 65.73(8)
C20 Ru1 C19 36.77(7)
C24 Ru1 C19 35.26(7)
C1 Ru1 Cl1 87.50(5)
C9 Ru1 Cl1 87.45(6)
C23 Ru1 Cl1 152.06(6)
C22 Ru1 Cl1 156.42(5)
C21 Ru1 Cl1 118.58(5)
C20 Ru1 Cl1 92.08(5)
C24 Ru1 Cl1 115.03(6)
C19 Ru1 Cl1 90.59(5)
C8 S1 C11 89.41(10)
C1 N1 C2 111.99(16)
C1 N1 C8 113.66(16)
C2 N1 C8 134.33(17)
C1 N2 C7 110.92(16)
C1 N2 C12 125.11(16)
C7 N2 C12 123.97(16)
N2 C1 N1 104.92(16)
N2 C1 Ru1 137.64(14)
N1 C1 Ru1 117.40(13)
N1 C2 C3 132.87(19)
N1 C2 C7 105.45(17)
C3 C2 C7 121.65(19)
C4 C3 C2 116.8(2)
C4 C3 H3 121.6
C2 C3 H3 121.6
C3 C4 C5 121.6(2)
C3 C4 H4 119.2
C5 C4 H4 119.2
C6 C5 C4 121.7(2)
C6 C5 H5 119.2
C4 C5 H5 119.2
C7 C6 C5 116.7(2)
C7 C6 H6 121.7
C5 C6 H6 121.7
C6 C7 C2 121.59(19)
C6 C7 N2 131.70(19)
C2 C7 N2 106.70(17)
C9 C8 N1 116.15(17)
C9 C8 S1 115.59(15)
N1 C8 S1 128.10(15)
C8 C9 C10 108.70(17)
C8 C9 Ru1 115.16(14)
C10 C9 Ru1 136.11(15)
C11 C10 C9 113.99(19)
C11 C10 H10 123.0
C9 C10 H10 123.0
C10 C11 S1 112.30(16)
C10 C11 H11 123.8
S1 C11 H11 123.8
N2 C12 C13 113.74(16)
N2 C12 H12A 108.8
C13 C12 H12A 108.8
N2 C12 H12B 108.8
C13 C12 H12B 108.8
H12A C12 H12B 107.7
C14 C13 C18 119.43(18)
C14 C13 C12 122.56(17)
C18 C13 C12 118.00(17)
C13 C14 C15 120.19(19)
C13 C14 H14 119.9
C15 C14 H14 119.9
C16 C15 C14 120.27(19)
C16 C15 H15 119.9
C14 C15 H15 119.9
C17 C16 C15 119.46(19)
C17 C16 H16 120.3
C15 C16 H16 120.3
C18 C17 C16 120.57(19)
C18 C17 H17 119.7
C16 C17 H17 119.7
C17 C18 C13 120.08(19)
C17 C18 H18 120.0
C13 C18 H18 120.0
C24 C19 C20 118.60(19)
C24 C19 C25 121.73(18)
C20 C19 C25 119.67(18)
C24 C19 Ru1 71.62(11)
C20 C19 Ru1 69.66(11)
C25 C19 Ru1 129.85(14)
C21 C20 C19 120.96(18)
C21 C20 Ru1 70.84(11)
C19 C20 Ru1 73.57(11)
C21 C20 H20 119.1
C19 C20 H20 119.1
Ru1 C20 H20 119.1
C20 C21 C22 121.41(18)
C20 C21 Ru1 73.08(11)
C22 C21 Ru1 69.08(11)
C20 C21 H21 118.5
C22 C21 H21 118.5
Ru1 C21 H21 118.5
C23 C22 C21 116.88(18)
C23 C22 C26 122.66(18)
C21 C22 C26 120.41(18)
C23 C22 Ru1 70.12(11)
C21 C22 Ru1 73.04(11)
C26 C22 Ru1 129.39(14)
C22 C23 C24 121.65(18)
C22 C23 Ru1 71.47(11)
C24 C23 Ru1 76.36(11)
C22 C23 H23 119.0
C24 C23 H23 119.0
Ru1 C23 H23 119.0
C19 C24 C23 120.15(18)
C19 C24 Ru1 73.11(11)
C23 C24 Ru1 66.35(10)
C19 C24 H24 118.8
C23 C24 H24 118.8
Ru1 C24 H24 118.8
C19 C25 H25A 109.5
C19 C25 H25B 109.5
H25A C25 H25B 109.5
C19 C25 H25C 109.5
H25A C25 H25C 109.5
H25B C25 H25C 109.5
C22 C26 C27 113.29(18)
C22 C26 C28 108.95(18)
C27 C26 C28 111.9(2)
C22 C26 H26 107.5
C27 C26 H26 107.5
C28 C26 H26 107.5
C26 C27 H27A 109.5
C26 C27 H27B 109.5
H27A C27 H27B 109.5
C26 C27 H27C 109.5
H27A C27 H27C 109.5
H27B C27 H27C 109.5
C26 C28 H28A 109.5
C26 C28 H28B 109.5
H28A C28 H28B 109.5
C26 C28 H28C 109.5
H28A C28 H28C 109.5
H28B C28 H28C 109.5

loop_
_geom_bond_atom_site_label_1
_geom_bond_atom_site_label_2
_geom_bond_distance
Ru1 C1 2.024(2)
Ru1 C9 2.0575(19)
Ru1 C23 2.159(2)
Ru1 C22 2.177(2)
Ru1 C21 2.230(2)
Ru1 C20 2.258(2)
Ru1 C24 2.2910(19)
Ru1 C19 2.310(2)
Ru1 Cl1 2.4203(7)
S1 C8 1.7207(19)
S1 C11 1.727(2)
N1 C1 1.371(2)
N1 C2 1.388(2)
N1 C8 1.403(2)
N2 C1 1.362(2)
N2 C7 1.398(2)
N2 C12 1.456(2)
C2 C3 1.389(3)
C2 C7 1.396(3)
C3 C4 1.388(3)
C3 H3 0.9500
C4 C5 1.394(3)
C4 H4 0.9500
C5 C6 1.391(3)
C5 H5 0.9500
C6 C7 1.388(3)
C6 H6 0.9500
C8 C9 1.364(3)
C9 C10 1.434(3)
C10 C11 1.363(3)
C10 H10 0.9500
C11 H11 0.9500
C12 C13 1.521(3)
C12 H12A 0.9900
C12 H12B 0.9900
C13 C14 1.387(3)
C13 C18 1.398(3)
C14 C15 1.397(3)
C14 H14 0.9500
C15 C16 1.388(3)
C15 H15 0.9500
C16 C17 1.388(3)
C16 H16 0.9500
C17 C18 1.388(3)
C17 H17 0.9500
C18 H18 0.9500
C19 C24 1.394(3)
C19 C20 1.442(3)
C19 C25 1.498(3)
C20 C21 1.390(3)
C20 H20 1.0000
C21 C22 1.431(3)
C21 H21 1.0000
C22 C23 1.427(3)
C22 C26 1.507(3)
C23 C24 1.428(3)
C23 H23 1.0000
C24 H24 1.0000
C25 H25A 0.9800
C25 H25B 0.9800
C25 H25C 0.9800
C26 C27 1.523(3)
C26 C28 1.535(3)
C26 H26 1.0000
C27 H27A 0.9800
C27 H27B 0.9800
C27 H27C 0.9800
C28 H28A 0.9800
C28 H28B 0.9800
C28 H28C 0.9800
